data_2012226
loop_
_publ_author_name
'Vega, Daniel'
'Fern\'andez, Daniel'
'Ellena, Javier A.'

_publ_section_title
;1-(2-{4-[6-Hydroxy-2-(4-hydroxyphenyl)benzo[<i>b</i>]thiol-3-ylcarbonyl]phenoxy}ethyl)piperidinium
 chloride
;
_journal_issue 9
_journal_name_full 'Acta Crystallographica Section C'
_journal_page_first 1092
_journal_page_last 1094
_journal_paper_doi 10.1107/S0108270101009763
_journal_volume 57
_journal_year 2001
_chemical_formula_moiety 'C28 H28 N O4 S 1+, Cl 1-'
_chemical_formula_sum 'C28 H28 Cl N O4 S'
_chemical_formula_weight 510.02
_chemical_melting_point 531
_space_group_IT_number 14
_symmetry_cell_setting monoclinic
_symmetry_space_group_name_Hall '-P 2ybc'
_symmetry_space_group_name_H-M 'P 1 21/c 1'
_audit_creation_method 'WinGX routine CIF_UPDATE'
_cell_angle_alpha 90
_cell_angle_beta 102.0570(13)
_cell_angle_gamma 90
_cell_formula_units_Z 4
_cell_length_a 13.4836(3)
_cell_length_b 13.1345(3)
_cell_length_c 14.6532(3)
_cell_measurement_reflns_used 42516
_cell_measurement_temperature 120(2)
_cell_measurement_theta_max 27.485
_cell_measurement_theta_min .998
_cell_volume 2537.84(10)
_computing_cell_refinement 'HKL Scalepack (Otwinowski & Minor, 1997)'
_computing_data_collection 'COLLECT (Nonius, 1997-2000)'
_computing_data_reduction 'HKL Denzo and Scalepak'
_computing_molecular_graphics 'ORTEP3 for Windows (Farrugia, 1997)'
_computing_publication_material
;
PARST (Nardelli, 1995), CSD (Allen et al., 1983) and WinGX (Farrugia, 1999)
;
_computing_structure_refinement 'SHELXL97 (Sheldrick, 1997)'
_computing_structure_solution 'SHELXS97 (Sheldrick, 1997)'
_diffrn_measured_fraction_theta_full .997
_diffrn_measured_fraction_theta_max .997
_diffrn_measurement_device '95mm CCD camera on \k-goniostat'
_diffrn_measurement_device_type 'Nonius KappaCCD'
_diffrn_measurement_method '\f scans and \w scans with \k offsets'
_diffrn_radiation_type MoK\a
_diffrn_radiation_wavelength .71073
_diffrn_reflns_av_R_equivalents .1
_diffrn_reflns_limit_h_max 17
_diffrn_reflns_limit_h_min -17
_diffrn_reflns_limit_k_max 17
_diffrn_reflns_limit_k_min -15
_diffrn_reflns_limit_l_max 19
_diffrn_reflns_limit_l_min -19
_diffrn_reflns_number 55970
_diffrn_reflns_theta_full 27.53
_diffrn_reflns_theta_max 27.53
_diffrn_reflns_theta_min 1.54
_diffrn_standards_decay_% negligible
_exptl_absorpt_coefficient_mu .268
_exptl_absorpt_correction_type none
_exptl_crystal_colour yellow
_exptl_crystal_density_diffrn 1.335
_exptl_crystal_density_meas ?
_exptl_crystal_density_method 'not measured'
_exptl_crystal_description prism
_exptl_crystal_F_000 1072
_exptl_crystal_size_max .36
_exptl_crystal_size_mid .18
_exptl_crystal_size_min .08
_refine_diff_density_max .296
_refine_diff_density_min -.352
_refine_ls_extinction_coef .017(2)
_refine_ls_extinction_method SHELXL
_refine_ls_goodness_of_fit_ref 1.089
_refine_ls_hydrogen_treatment refall
_refine_ls_matrix_type full
_refine_ls_number_parameters 429
_refine_ls_number_reflns 5835
_refine_ls_number_restraints 0
_refine_ls_restrained_S_all 1.089
_refine_ls_R_factor_gt .0438
_refine_ls_shift/su_max .002
_refine_ls_structure_factor_coef Fsqd
_refine_ls_weighting_details 'calc w=1/[\s^2^(Fo^2^)+(0.0810P)^2^+0.3926P] where P=(Fo^2^+2Fc^2^)/3'
_refine_ls_weighting_scheme calc
_refine_ls_wR_factor_ref .1422
_reflns_number_gt 4580
_reflns_number_total 5835
_reflns_threshold_expression I>2\s(I)
_cod_data_source_file sk1487.cif
_cod_data_source_block I
_cod_depositor_comments
;
The following automatic conversions were performed:
'_symmetry_cell_setting' value 'Monoclinic' changed to 'monoclinic'
according to '/home/saulius/struct/CIF-dictionaries/cif_core.dic'
dictionary named 'cif_core.dic' version 2.4.1 from
2010-06-29.

'_geom_bond_publ_flag' value 'Y' changed to 'y' according to
'/home/saulius/struct/CIF-dictionaries/cif_core.dic' dictionary named
'cif_core.dic' version 2.4.1 from 2010-06-29 (15 times).

Automatic conversion script
Id: cif_fix_enum 1527 2010-12-29 10:47:43Z saulius 

The following automatic conversions were performed:

'_symmetry_cell_setting' value 'Monoclinic' changed to 'monoclinic'
according to /home/saulius/struct/CIF-dictionaries/cif_core.dic
dictionary named 'cif_core.dic' version 2.4.1 from
2010-06-29.

'_geom_bond_publ_flag' value 'Y' changed to 'y'
according to /home/saulius/struct/CIF-dictionaries/cif_core.dic
dictionary named 'cif_core.dic' version 2.4.1 from 2010-06-29 (15
times).

'_geom_angle_publ_flag' value 'Y' changed to 'y' according
to /home/saulius/struct/CIF-dictionaries/cif_core.dic dictionary
named 'cif_core.dic' version 2.4.1 from 2010-06-29 (19 times).

Automatic conversion script
Id: cif_fix_values 1715 2011-07-08 13:25:40Z adriana 

The following automatic conversions were performed:

'_exptl_crystal_density_meas' value 'not measured' was changed to '?'
- the value is perceived as not measured.

Automatic conversion script
Id: cif_fix_values 3008 2015-01-20 13:52:24Z robertas 
;
_cod_original_sg_symbol_H-M 'P 21/c'
_cod_original_formula_sum 'C28 H28 Cl1 N1 O4 S1'
_cod_database_code 2012226
_cod_database_fobs_code 2012226

loop_
_symmetry_equiv_pos_as_xyz
'x, y, z'
'-x, y+1/2, -z+1/2'
'-x, -y, -z'
'x, -y-1/2, z-1/2'

loop_
_atom_site_label
_atom_site_fract_x
_atom_site_fract_y
_atom_site_fract_z
_atom_site_U_iso_or_equiv
_atom_site_adp_type
_atom_site_calc_flag
_atom_site_refinement_flags
_atom_site_occupancy
_atom_site_disorder_assembly
_atom_site_disorder_group
_atom_site_type_symbol
S1 .44561(3) .64332(4) .46501(3) .04437(16) Uani d . 1 . . S
O7 .07769(11) .50024(14) .36978(12) .0634(4) Uani d . 1 . . O
H7 .072(3) .541(3) .315(3) .116(12) Uiso d . 1 . . H
O24 .83901(11) .88169(13) .74108(12) .0627(4) Uani d . 1 . . O
H24 .895(2) .855(2) .719(2) .090(10) Uiso d . 1 . . H
O30 .36514(11) .67186(13) .76953(10) .0610(4) Uani d . 1 . . O
O34 .73883(11) .41684(12) .98063(9) .0568(4) Uani d . 1 . . O
N41 .91353(11) .32103(12) 1.11867(10) .0386(3) Uani d . 1 . . N
H41 .9376(16) .2724(18) 1.1633(16) .054(6) Uiso d . 1 . . H
C2 .48797(13) .65797(13) .58553(12) .0387(4) Uani d . 1 . . C
C3 .41872(12) .62382(14) .63359(12) .0382(4) Uani d . 1 . . C
C4 .32688(12) .58570(13) .57403(12) .0385(4) Uani d . 1 . . C
C5 .23879(13) .54647(15) .59754(13) .0438(4) Uani d . 1 . . C
H5 .2318(16) .5433(16) .6642(16) .050(5) Uiso d . 1 . . H
C6 .15817(14) .51699(15) .52846(14) .0472(4) Uani d . 1 . . C
H6 .0942(18) .4900(18) .5428(15) .059(6) Uiso d . 1 . . H
C7 .16299(13) .52634(14) .43429(13) .0457(4) Uani d . 1 . . C
C8 .24937(14) .56207(14) .40810(13) .0441(4) Uani d . 1 . . C
H8 .2540(16) .5658(17) .3412(17) .057(6) Uiso d . 1 . . H
C9 .33121(13) .59141(13) .47930(12) .0390(4) Uani d . 1 . . C
C21 .58223(12) .71454(13) .62272(12) .0398(4) Uani d . 1 . . C
C22 .67246(14) .69809(16) .59332(13) .0451(4) Uani d . 1 . . C
H22 .6778(17) .6503(17) .5508(17) .054(6) Uiso d . 1 . . H
C23 .75932(13) .75253(16) .63245(14) .0479(4) Uani d . 1 . . C
H23 .8224(17) .7391(17) .6122(15) .052(6) Uiso d . 1 . . H
C24 .75702(14) .82442(15) .70058(14) .0473(4) Uani d . 1 . . C
C25 .66721(16) .84238(17) .72918(18) .0577(5) Uani d . 1 . . C
H25 .6681(18) .8917(19) .7756(17) .063(7) Uiso d . 1 . . H
C26 .58129(15) .78839(16) .69039(16) .0526(5) Uani d . 1 . . C
H26 .5252(19) .8033(19) .7090(17) .063(7) Uiso d . 1 . . H
C30 .43037(13) .62908(14) .73686(12) .0411(4) Uani d . 1 . . C
C31 .51762(13) .57844(14) .79920(12) .0394(4) Uani d . 1 . . C
C32 .57643(14) .50452(15) .76778(13) .0452(4) Uani d . 1 . . C
H32 .5682(17) .4927(18) .7031(17) .060(6) Uiso d . 1 . . H
C33 .65047(15) .45243(16) .82973(13) .0489(5) Uani d . 1 . . C
H33 .6897(18) .4005(19) .8076(17) .061(6) Uiso d . 1 . . H
C34 .66709(13) .47447(15) .92428(12) .0436(4) Uani d . 1 . . C
C35 .61256(15) .55134(16) .95638(13) .0493(5) Uani d . 1 . . C
H35 .6234(19) .567(2) 1.0228(19) .071(7) Uiso d . 1 . . H
C36 .53708(15) .60061(16) .89394(13) .0475(4) Uani d . 1 . . C
H36 .498(2) .6509(18) .9163(18) .067(7) Uiso d . 1 . . H
C37 .75367(16) .43115(17) 1.07855(13) .0484(5) Uani d . 1 . . C
H371 .6903(19) .4372(18) 1.0996(17) .063(7) Uiso d . 1 . . H
H372 .7918(17) .4951(18) 1.0935(15) .056(6) Uiso d . 1 . . H
C38 .80592(15) .33923(17) 1.12753(14) .0474(4) Uani d . 1 . . C
H381 .8080(18) .3458(17) 1.1962(18) .060(7) Uiso d . 1 . . H
H382 .7686(18) .280(2) 1.1055(17) .062(7) Uiso d . 1 . . H
C42 .92441(16) .27960(17) 1.02585(13) .0473(4) Uani d . 1 . . C
H421 .9118(17) .3346(16) .9804(16) .051(6) Uiso d . 1 . . H
H422 .8745(19) .225(2) 1.0106(17) .068(7) Uiso d . 1 . . H
C43 1.03302(18) .24586(18) 1.03217(17) .0579(5) Uani d . 1 . . C
H431 1.052(2) .199(2) 1.077(2) .074(8) Uiso d . 1 . . H
H432 1.0379(18) .217(2) .9706(18) .069(7) Uiso d . 1 . . H
C44 1.10570(19) .3332(2) 1.0600(2) .0686(7) Uani d . 1 . . C
H441 1.094(2) .388(2) 1.012(2) .077(8) Uiso d . 1 . . H
H442 1.173(2) .310(2) 1.0627(19) .081(8) Uiso d . 1 . . H
C45 1.09063(17) .3810(2) 1.15027(19) .0641(6) Uani d . 1 . . C
H451 1.110(2) .337(2) 1.197(2) .076(9) Uiso d . 1 . . H
H452 1.132(2) .443(2) 1.164(2) .083(8) Uiso d . 1 . . H
C46 .98120(15) .41034(16) 1.14587(16) .0523(5) Uani d . 1 . . C
H461 .9703(19) .433(2) 1.2073(19) .071(7) Uiso d . 1 . . H
H462 .9579(17) .4633(18) 1.0950(17) .055(6) Uiso d . 1 . . H
Cl1 .94827(4) .16604(4) 1.28512(3) .05178(17) Uani d . 1 . . Cl

loop_
_atom_site_aniso_label
_atom_site_aniso_U_11
_atom_site_aniso_U_22
_atom_site_aniso_U_33
_atom_site_aniso_U_12
_atom_site_aniso_U_13
_atom_site_aniso_U_23
S1 .0425(3) .0548(3) .0352(2) -.00617(19) .00673(18) .00249(18)
O7 .0500(8) .0718(10) .0578(9) -.0174(7) -.0130(7) -.0029(8)
O24 .0410(8) .0669(10) .0755(11) -.0123(7) .0012(7) -.0084(8)
O30 .0432(7) .0972(12) .0416(8) .0216(7) .0062(6) .0008(7)
O34 .0597(8) .0715(9) .0352(7) .0275(7) .0008(6) .0024(6)
N41 .0414(8) .0400(8) .0330(7) .0037(6) .0048(6) .0046(6)
C2 .0358(8) .0430(9) .0355(8) .0008(7) .0032(6) .0018(7)
C3 .0332(8) .0441(9) .0347(8) .0021(7) .0010(6) .0023(7)
C4 .0352(8) .0407(9) .0365(8) .0014(7) .0006(6) .0058(7)
C5 .0393(9) .0488(10) .0414(10) -.0015(7) .0043(7) .0099(8)
C6 .0381(9) .0477(10) .0526(11) -.0056(8) .0021(8) .0099(8)
C7 .0404(9) .0420(10) .0477(10) -.0033(7) -.0066(7) -.0001(8)
C8 .0449(9) .0467(10) .0369(9) -.0007(8) .0000(7) -.0017(7)
C9 .0378(8) .0386(9) .0387(9) -.0002(7) .0033(7) .0026(7)
C21 .0336(8) .0425(9) .0414(9) -.0003(7) .0037(7) .0028(7)
C22 .0426(9) .0513(11) .0416(10) -.0008(8) .0095(7) -.0024(8)
C23 .0332(8) .0604(12) .0495(10) -.0003(8) .0076(7) .0062(9)
C24 .0352(9) .0494(10) .0530(11) -.0051(7) -.0005(7) .0057(8)
C25 .0466(11) .0553(12) .0710(14) -.0069(9) .0118(10) -.0206(10)
C26 .0373(9) .0527(11) .0690(13) -.0017(8) .0139(9) -.0129(10)
C30 .0340(8) .0518(10) .0355(9) .0001(7) .0027(7) .0012(7)
C31 .0361(8) .0464(9) .0332(8) -.0002(7) .0017(6) .0000(7)
C32 .0489(10) .0548(11) .0301(8) .0077(8) .0043(7) -.0018(7)
C33 .0526(11) .0563(11) .0372(9) .0148(9) .0082(8) -.0017(8)
C34 .0393(9) .0523(11) .0361(9) .0074(8) .0013(7) .0017(7)
C35 .0539(11) .0569(11) .0325(9) .0123(9) -.0015(8) -.0065(8)
C36 .0484(10) .0525(11) .0376(9) .0128(9) .0000(7) -.0068(8)
C37 .0465(10) .0609(12) .0351(9) .0135(9) .0021(7) .0012(8)
C38 .0426(10) .0583(12) .0405(10) .0068(9) .0071(8) .0083(8)
C42 .0540(11) .0505(11) .0372(9) .0007(9) .0091(8) -.0029(8)
C43 .0657(13) .0612(13) .0501(12) .0170(11) .0191(10) .0024(10)
C44 .0494(12) .0839(18) .0765(17) .0072(12) .0221(11) .0132(13)
C45 .0436(11) .0716(15) .0721(16) -.0056(11) .0010(10) -.0044(13)
C46 .0482(11) .0490(11) .0565(12) -.0029(9) .0036(9) -.0094(9)
Cl1 .0514(3) .0605(3) .0406(3) .0017(2) .00322(19) .00827(19)

loop_
_atom_type_symbol
_atom_type_description
_atom_type_scat_dispersion_real
_atom_type_scat_dispersion_imag
_atom_type_scat_source
C C .0033 .0016 'International Tables Vol C Tables 4.2.6.8 and 6.1.1.4'
H H 0 0 'International Tables Vol C Tables 4.2.6.8 and 6.1.1.4'
Cl Cl .1484 .1585 'International Tables Vol C Tables 4.2.6.8 and 6.1.1.4'
N N .0061 .0033 'International Tables Vol C Tables 4.2.6.8 and 6.1.1.4'
O O .0106 .006 'International Tables Vol C Tables 4.2.6.8 and 6.1.1.4'
S S .1246 .1234 'International Tables Vol C Tables 4.2.6.8 and 6.1.1.4'

loop_
_geom_angle_atom_site_label_1
_geom_angle_atom_site_label_2
_geom_angle_atom_site_label_3
_geom_angle
_geom_angle_publ_flag
C9 S1 C2 91.85(8) y
C7 O7 H7 110(2) ?
C24 O24 H24 105.9(19) ?
C34 O34 C37 118.13(14) y
C46 N41 C42 110.98(16) y
C46 N41 C38 113.61(16) y
C42 N41 C38 114.52(15) y
C46 N41 H41 104.5(14) ?
C42 N41 H41 107.7(14) ?
C38 N41 H41 104.6(14) ?
C3 C2 C21 127.42(16) ?
C3 C2 S1 111.86(13) ?
C21 C2 S1 120.19(13) ?
C2 C3 C4 113.33(15) ?
C2 C3 C30 124.99(15) y
C4 C3 C30 121.60(15) y
C5 C4 C9 118.36(16) ?
C5 C4 C3 129.87(16) ?
C9 C4 C3 111.77(15) ?
C6 C5 C4 120.13(17) ?
C6 C5 H5 119.0(12) ?
C4 C5 H5 120.8(12) ?
C5 C6 C7 120.51(18) ?
C5 C6 H6 122.1(13) ?
C7 C6 H6 117.4(13) ?
O7 C7 C8 121.84(18) ?
O7 C7 C6 116.91(18) ?
C8 C7 C6 121.23(16) ?
C7 C8 C9 117.62(17) ?
C7 C8 H8 121.3(13) ?
C9 C8 H8 121.1(13) ?
C4 C9 C8 122.10(16) ?
C4 C9 S1 111.18(12) ?
C8 C9 S1 126.66(14) ?
C26 C21 C22 117.96(17) ?
C26 C21 C2 118.68(16) ?
C22 C21 C2 123.36(17) ?
C21 C22 C23 120.60(18) ?
C21 C22 H22 121.8(15) ?
C23 C22 H22 117.6(15) ?
C24 C23 C22 120.43(18) ?
C24 C23 H23 119.9(13) ?
C22 C23 H23 119.7(13) ?
O24 C24 C23 123.57(18) ?
O24 C24 C25 117.08(19) ?
C23 C24 C25 119.34(18) ?
C26 C25 C24 120.2(2) ?
C26 C25 H25 122.6(15) ?
C24 C25 H25 117.3(15) ?
C25 C26 C21 121.49(19) ?
C25 C26 H26 117.5(17) ?
C21 C26 H26 121.0(17) ?
O30 C30 C31 120.43(16) y
O30 C30 C3 119.15(15) y
C31 C30 C3 120.34(15) y
C36 C31 C32 118.38(16) ?
C36 C31 C30 118.70(16) y
C32 C31 C30 122.77(15) y
C33 C32 C31 120.77(17) ?
C33 C32 H32 119.7(14) ?
C31 C32 H32 119.4(14) ?
C32 C33 C34 119.77(18) ?
C32 C33 H33 120.2(14) ?
C34 C33 H33 120.0(15) ?
O34 C34 C33 115.82(16) ?
O34 C34 C35 123.92(16) ?
C33 C34 C35 120.26(17) ?
C36 C35 C34 119.09(17) ?
C36 C35 H35 119.7(15) ?
C34 C35 H35 121.1(15) ?
C35 C36 C31 121.59(18) ?
C35 C36 H36 119.1(16) ?
C31 C36 H36 119.3(16) ?
O34 C37 C38 109.24(16) y
O34 C37 H371 112.6(14) ?
C38 C37 H371 105.7(14) ?
O34 C37 H372 107.2(13) ?
C38 C37 H372 114.1(13) ?
H371 C37 H372 108.2(19) ?
C37 C38 N41 116.83(17) y
C37 C38 H381 108.8(13) ?
N41 C38 H381 106.0(14) ?
C37 C38 H382 109.6(14) ?
N41 C38 H382 107.1(14) ?
H381 C38 H382 108.3(19) ?
N41 C42 C43 109.10(16) y
N41 C42 H421 108.4(13) ?
C43 C42 H421 106.7(13) ?
N41 C42 H422 106.3(15) ?
C43 C42 H422 114.1(15) ?
H421 C42 H422 112.1(19) ?
C44 C43 C42 111.06(19) y
C44 C43 H431 104.6(18) ?
C42 C43 H431 111.8(18) ?
C44 C43 H432 112.1(15) ?
C42 C43 H432 107.7(14) ?
H431 C43 H432 110(2) ?
C43 C44 C45 110.7(2) y
C43 C44 H441 111.1(16) ?
C45 C44 H441 106.3(16) ?
C43 C44 H442 109.0(18) ?
C45 C44 H442 113.5(17) ?
H441 C44 H442 106(2) ?
C46 C45 C44 112.1(2) y
C46 C45 H451 108.4(19) ?
C44 C45 H451 109.5(18) ?
C46 C45 H452 108.0(17) ?
C44 C45 H452 110.0(17) ?
H451 C45 H452 109(2) ?
N41 C46 C45 110.40(18) y
N41 C46 H461 106.3(15) ?
C45 C46 H461 111.5(15) ?
N41 C46 H462 105.3(13) ?
C45 C46 H462 110.7(13) ?
H461 C46 H462 112(2) ?

loop_
_geom_bond_atom_site_label_1
_geom_bond_atom_site_label_2
_geom_bond_site_symmetry_2
_geom_bond_distance
_geom_bond_publ_flag
S1 C9 . 1.7387(18) y
S1 C2 . 1.7496(18) y
O7 C7 . 1.371(2) y
O7 H7 . .95(4) ?
O24 C24 . 1.366(2) y
O24 H24 . .95(3) ?
O30 C30 . 1.222(2) y
O34 C34 . 1.363(2) y
O34 C37 . 1.419(2) y
N41 C46 . 1.489(3) y
N41 C42 . 1.500(2) y
N41 C38 . 1.503(2) y
N41 H41 . .92(2) ?
C2 C3 . 1.358(2) y
C2 C21 . 1.475(2) y
C3 C4 . 1.447(2) ?
C3 C30 . 1.490(2) y
C4 C5 . 1.402(2) ?
C4 C9 . 1.403(2) ?
C5 C6 . 1.377(3) ?
C5 H5 . 1.00(2) ?
C6 C7 . 1.400(3) ?
C6 H6 . .99(2) ?
C7 C8 . 1.382(3) ?
C8 C9 . 1.405(2) ?
C8 H8 . 1.00(2) ?
C21 C26 . 1.389(3) ?
C21 C22 . 1.390(3) ?
C22 C23 . 1.390(3) ?
C22 H22 . .90(2) ?
C23 C24 . 1.379(3) ?
C23 H23 . .97(2) ?
C24 C25 . 1.382(3) ?
C25 C26 . 1.376(3) ?
C25 H25 . .94(3) ?
C26 H26 . .88(3) ?
C30 C31 . 1.487(2) y
C31 C36 . 1.389(2) ?
C31 C32 . 1.391(3) ?
C32 C33 . 1.382(3) ?
C32 H32 . .94(2) ?
C33 C34 . 1.387(3) ?
C33 H33 . .96(2) ?
C34 C35 . 1.388(3) ?
C35 C36 . 1.379(3) ?
C35 H35 . .98(3) ?
C36 H36 . .95(3) ?
C37 C38 . 1.503(3) y
C37 H371 . .97(3) ?
C37 H372 . .99(2) ?
C38 H381 . 1.00(3) ?
C38 H382 . .95(3) ?
C42 C43 . 1.514(3) ?
C42 H421 . .97(2) ?
C42 H422 . .98(3) ?
C43 C44 . 1.509(4) ?
C43 H431 . .90(3) ?
C43 H432 . 1.00(3) ?
C44 C45 . 1.516(4) ?
C44 H441 . 1.00(3) ?
C44 H442 . .95(3) ?
C45 C46 . 1.513(3) ?
C45 H451 . .90(3) ?
C45 H452 . .98(3) ?
C46 H461 . .99(3) ?
C46 H462 . 1.02(2) ?

loop_
_geom_hbond_atom_site_label_D
_geom_hbond_atom_site_label_H
_geom_hbond_atom_site_label_A
_geom_hbond_site_symmetry_A
_geom_hbond_distance_DH
_geom_hbond_distance_HA
_geom_hbond_distance_DA
_geom_hbond_angle_DHA
N41 H41 Cl1 . .92(2) 2.25(2) 3.136(2) 161(2)
O7 H7 Cl1 2_656 .95(4) 2.19(4) 3.112(2) 165(3)
O24 H24 Cl1 3_767 .95(4) 2.15(3) 3.038(2) 156(3)
C36 H36 O30 . .95(3) 2.51(2) 2.794(2) 97(2)
C38 H381 O30 3_667 1.00(3) 2.50(3) 3.012(3) 111(2)
C42 H421 O34 . .97(2) 2.57(2) 3.043(3) 110(2)

loop_
_geom_torsion_atom_site_label_1
_geom_torsion_atom_site_label_2
_geom_torsion_atom_site_label_3
_geom_torsion_atom_site_label_4
_geom_torsion
C9 S1 C2 C3 .71(14)
C9 S1 C2 C21 -171.56(14)
C21 C2 C3 C4 170.53(16)
S1 C2 C3 C4 -1.1(2)
C21 C2 C3 C30 -6.1(3)
S1 C2 C3 C30 -177.67(14)
C2 C3 C4 C5 -178.71(18)
C30 C3 C4 C5 -2.0(3)
C2 C3 C4 C9 .9(2)
C30 C3 C4 C9 177.68(16)
C9 C4 C5 C6 -1.6(3)
C3 C4 C5 C6 178.01(19)
C4 C5 C6 C7 -.4(3)
C5 C6 C7 O7 -176.73(18)
C5 C6 C7 C8 2.1(3)
O7 C7 C8 C9 177.03(17)
C6 C7 C8 C9 -1.8(3)
C5 C4 C9 C8 1.9(3)
C3 C4 C9 C8 -177.74(16)
C5 C4 C9 S1 179.31(14)
C3 C4 C9 S1 -.37(19)
C7 C8 C9 C4 -.3(3)
C7 C8 C9 S1 -177.21(14)
C2 S1 C9 C4 -.17(14)
C2 S1 C9 C8 177.05(17)
C3 C2 C21 C26 -39.1(3)
S1 C2 C21 C26 131.89(17)
C3 C2 C21 C22 141.2(2)
S1 C2 C21 C22 -47.9(2)
C26 C21 C22 C23 1.5(3)
C2 C21 C22 C23 -178.71(17)
C21 C22 C23 C24 -.6(3)
C22 C23 C24 O24 -179.02(19)
C22 C23 C24 C25 -.4(3)
O24 C24 C25 C26 179.1(2)
C23 C24 C25 C26 .5(3)
C24 C25 C26 C21 .5(4)
C22 C21 C26 C25 -1.5(3)
C2 C21 C26 C25 178.7(2)
C2 C3 C30 O30 124.1(2)
C4 C3 C30 O30 -52.3(3)
C2 C3 C30 C31 -58.9(3)
C4 C3 C30 C31 124.70(19)
O30 C30 C31 C36 -15.2(3)
C3 C30 C31 C36 167.90(17)
O30 C30 C31 C32 160.3(2)
C3 C30 C31 C32 -16.6(3)
C36 C31 C32 C33 1.8(3)
C30 C31 C32 C33 -173.67(19)
C31 C32 C33 C34 -.5(3)
C37 O34 C34 C33 -175.51(19)
C37 O34 C34 C35 4.7(3)
C32 C33 C34 O34 177.60(19)
C32 C33 C34 C35 -2.6(3)
O34 C34 C35 C36 -175.9(2)
C33 C34 C35 C36 4.4(3)
C34 C35 C36 C31 -3.1(3)
C32 C31 C36 C35 .0(3)
C30 C31 C36 C35 175.67(19)
C34 O34 C37 C38 160.14(18)
O34 C37 C38 N41 67.5(2)
C46 N41 C38 C37 53.5(2)
C42 N41 C38 C37 -75.4(2)
C46 N41 C42 C43 60.5(2)
C38 N41 C42 C43 -169.18(17)
N41 C42 C43 C44 -58.8(2)
C42 C43 C44 C45 55.2(3)
C43 C44 C45 C46 -52.9(3)
C42 N41 C46 C45 -58.5(2)
C38 N41 C46 C45 170.78(18)
C44 C45 C46 N41 54.5(3)

loop_
_cod_related_entry_id
_cod_related_entry_database
_cod_related_entry_code
1 ChemSpider 49573
